data_7100834
loop_
_publ_author_name
'Alexander Villinger'
'Peter Mayer'
'Axel Schulz'

_publ_section_title
;
GaCl3 Assisted [2+3] Cycloaddition: A Route to
Tetrazaphospholes
;
_journal_name_full 'Chemical Communications'
_journal_paper_doi 10.1039/b517459g
_journal_year 2006
_chemical_formula_moiety 'N4 P Ga Cl3 C18 H29'
_chemical_formula_sum 'C18 H29 Cl3 Ga N4 P'
_chemical_formula_weight 508.505
_space_group_IT_number 11
_symmetry_cell_setting monoclinic
_symmetry_space_group_name_Hall '-P 2yb'
_symmetry_space_group_name_H-M 'P 1 21/m 1'
_cell_angle_alpha 90.00
_cell_angle_beta 92.2260(13)
_cell_angle_gamma 90.00
_cell_formula_units_Z 2
_cell_length_a 6.0103(2)
_cell_length_b 14.8760(4)
_cell_length_c 13.4368(4)
_cell_measurement_temperature 200(2)
_cell_volume 1200.47(6)
_diffrn_ambient_temperature 200(2)
_exptl_crystal_density_diffrn 1.40679(7)
_cod_original_sg_symbol_H-M 'P 21/m'
_cod_database_code 7100834

loop_
_symmetry_equiv_pos_as_xyz
'x, y, z'
'-x, y+1/2, -z'
'-x, -y, -z'
'x, -y-1/2, z'

loop_
_atom_site_label
_atom_site_type_symbol
_atom_site_fract_x
_atom_site_fract_y
_atom_site_fract_z
_atom_site_U_iso_or_equiv
_atom_site_adp_type
_atom_site_occupancy
_atom_site_symmetry_multiplicity
_atom_site_calc_flag
_atom_site_refinement_flags
_atom_site_disorder_assembly
_atom_site_disorder_group
Ga Ga 0.92126(8) 0.2500 -0.09545(3) 0.03778(17) Uani 1 2 d S . .
Cl1 Cl 0.6365(2) 0.2500 -0.19688(10) 0.0627(4) Uani 1 2 d S . .
Cl2 Cl 1.11322(17) 0.37082(7) -0.09707(8) 0.0605(3) Uani 1 1 d . . .
P P 0.5165(2) 0.2500 0.06153(8) 0.0403(3) Uani 1 2 d S . .
N1 N 0.7797(6) 0.2500 0.0360(3) 0.0383(8) Uani 1 2 d S . .
N2 N 0.9225(6) 0.2500 0.1183(3) 0.0442(9) Uani 1 2 d S . .
N3 N 0.8170(6) 0.2500 0.1998(3) 0.0429(9) Uani 1 2 d S . .
N4 N 0.5937(6) 0.2500 0.1818(2) 0.0317(7) Uani 1 2 d S . .
C1 C 0.4513(7) 0.2500 0.2674(3) 0.0297(8) Uani 1 2 d S . .
C2 C 0.3889(5) 0.33332(19) 0.3067(2) 0.0305(6) Uani 1 1 d . A .
C3 C 0.2605(5) 0.3298(2) 0.3912(2) 0.0327(6) Uani 1 1 d . . .
H3 H 0.2151 0.3848 0.4201 0.039 Uiso 1 1 calc R . .
C4 C 0.1964(7) 0.2500 0.4347(3) 0.0325(9) Uani 1 2 d S . .
C5 C 0.4550(5) 0.4276(2) 0.2668(2) 0.0399(7) Uani 1 1 d D . .
C61 C 0.3191(15) 0.5052(5) 0.3097(7) 0.039(2) Uiso 0.431(10) 1 d P A 1
H61A H 0.3335 0.5040 0.3826 0.059 Uiso 0.431(10) 1 calc PR A 1
H61B H 0.1620 0.4983 0.2887 0.059 Uiso 0.431(10) 1 calc PR A 1
H61C H 0.3751 0.5626 0.2853 0.059 Uiso 0.431(10) 1 calc PR A 1
C71 C 0.4557(18) 0.4416(7) 0.1546(7) 0.059(3) Uiso 0.431(10) 1 d P A 1
H71A H 0.4829 0.5051 0.1402 0.088 Uiso 0.431(10) 1 calc PR A 1
H71B H 0.3111 0.4237 0.1246 0.088 Uiso 0.431(10) 1 calc PR A 1
H71C H 0.5734 0.4049 0.1266 0.088 Uiso 0.431(10) 1 calc PR A 1
C81 C 0.6968(9) 0.4483(6) 0.3044(7) 0.048(2) Uiso 0.431(10) 1 d PD A 1
H81A H 0.7962 0.4006 0.2824 0.072 Uiso 0.431(10) 1 calc PR A 1
H81B H 0.7031 0.4512 0.3773 0.072 Uiso 0.431(10) 1 calc PR A 1
H81C H 0.7439 0.5061 0.2772 0.072 Uiso 0.431(10) 1 calc PR A 1
C62 C 0.3912(13) 0.5006(5) 0.3409(6) 0.0507(18) Uiso 0.569(10) 1 d P A 2
H62A H 0.4699 0.4900 0.4051 0.076 Uiso 0.569(10) 1 calc PR A 2
H62B H 0.2302 0.4988 0.3499 0.076 Uiso 0.569(10) 1 calc PR A 2
H62C H 0.4327 0.5597 0.3153 0.076 Uiso 0.569(10) 1 calc PR A 2
C72 C 0.3126(11) 0.4456(4) 0.1704(4) 0.0471(18) Uiso 0.569(10) 1 d PD A 2
H72A H 0.3469 0.5055 0.1448 0.071 Uiso 0.569(10) 1 calc PR A 2
H72B H 0.1543 0.4424 0.1850 0.071 Uiso 0.569(10) 1 calc PR A 2
H72C H 0.3465 0.4002 0.1203 0.071 Uiso 0.569(10) 1 calc PR A 2
C82 C 0.6962(11) 0.4367(5) 0.2460(6) 0.0512(19) Uiso 0.569(10) 1 d P A 2
H82A H 0.7318 0.3978 0.1899 0.077 Uiso 0.569(10) 1 calc PR A 2
H82B H 0.7862 0.4188 0.3051 0.077 Uiso 0.569(10) 1 calc PR A 2
H82C H 0.7289 0.4993 0.2293 0.077 Uiso 0.569(10) 1 calc PR A 2
C9 C 0.0600(8) 0.2500 0.5289(3) 0.0392(10) Uani 1 2 d S . .
C10 C 0.1795(18) 0.3118(10) 0.6060(7) 0.090(4) Uani 0.50 1 d P . .
H10A H 0.3284 0.2879 0.6225 0.135 Uiso 0.50 1 calc PR . .
H10B H 0.0935 0.3143 0.6664 0.135 Uiso 0.50 1 calc PR . .
H10C H 0.1925 0.3723 0.5781 0.135 Uiso 0.50 1 calc PR . .
C11 C -0.1660(12) 0.2929(7) 0.5046(6) 0.072(3) Uani 0.50 1 d P . .
H11A H -0.2493 0.2556 0.4560 0.109 Uiso 0.50 1 calc PR . .
H11B H -0.1444 0.3530 0.4768 0.109 Uiso 0.50 1 calc PR . .
H11C H -0.2497 0.2977 0.5656 0.109 Uiso 0.50 1 calc PR . .
C12 C 0.024(3) 0.1601(7) 0.5718(10) 0.100(5) Uani 0.50 1 d P . .
H12A H -0.0644 0.1234 0.5242 0.151 Uiso 0.50 1 calc PR . .
H12B H -0.0564 0.1660 0.6336 0.151 Uiso 0.50 1 calc PR . .
H12C H 0.1677 0.1310 0.5861 0.151 Uiso 0.50 1 calc PR . .

loop_
_atom_site_aniso_label
_atom_site_aniso_U_11
_atom_site_aniso_U_22
_atom_site_aniso_U_33
_atom_site_aniso_U_23
_atom_site_aniso_U_13
_atom_site_aniso_U_12
Ga 0.0389(3) 0.0464(3) 0.0285(3) 0.000 0.00760(19) 0.000
Cl1 0.0482(7) 0.0986(11) 0.0409(7) 0.000 -0.0023(5) 0.000
Cl2 0.0676(6) 0.0532(6) 0.0611(6) 0.0127(4) 0.0063(5) -0.0127(5)
P 0.0348(6) 0.0584(8) 0.0277(6) 0.000 0.0026(4) 0.000
N1 0.037(2) 0.049(2) 0.0296(18) 0.000 0.0033(15) 0.000
N2 0.039(2) 0.063(3) 0.0312(19) 0.000 0.0088(16) 0.000
N3 0.0319(19) 0.065(3) 0.032(2) 0.000 0.0032(15) 0.000
N4 0.0305(18) 0.0392(19) 0.0257(17) 0.000 0.0038(13) 0.000
C1 0.028(2) 0.036(2) 0.0248(19) 0.000 0.0042(15) 0.000
C2 0.0296(14) 0.0304(15) 0.0315(14) 0.0005(11) 0.0022(11) -0.0019(11)
C3 0.0323(15) 0.0325(15) 0.0337(15) -0.0039(12) 0.0041(12) 0.0012(12)
C4 0.030(2) 0.041(2) 0.027(2) 0.000 0.0038(16) 0.000
C5 0.0478(18) 0.0291(15) 0.0436(18) 0.0029(13) 0.0092(14) -0.0028(13)
C9 0.039(2) 0.052(3) 0.028(2) 0.000 0.0081(17) 0.000
C10 0.068(6) 0.171(12) 0.033(4) -0.031(6) 0.020(4) -0.047(7)
C11 0.041(4) 0.130(9) 0.048(4) -0.005(4) 0.017(3) 0.013(4)
C12 0.147(11) 0.062(6) 0.100(9) 0.028(6) 0.096(9) 0.014(7)

loop_
_geom_bond_atom_site_label_1
_geom_bond_atom_site_label_2
_geom_bond_distance
_geom_bond_site_symmetry_2
_geom_bond_publ_flag
Ga N1 1.990(4) . ?
Ga Cl2 2.1363(10) . ?
Ga Cl2 2.1363(10) 4_565 ?
Ga Cl1 2.1459(14) . ?
P N1 1.631(4) . ?
P N4 1.664(3) . ?
N1 N2 1.374(5) . ?
N2 N3 1.286(5) . ?
N3 N4 1.355(5) . ?
N4 C1 1.460(5) . ?
C1 C2 1.404(3) . ?
C1 C2 1.404(3) 4_565 ?
C2 C3 1.398(4) . ?
C2 C5 1.559(4) . ?
C3 C4 1.385(4) . ?
C3 H3 0.9500 . ?
C4 C3 1.385(4) 4_565 ?
C4 C9 1.535(6) . ?
C5 C82 1.493(7) . ?
C5 C71 1.522(10) . ?
C5 C62 1.532(8) . ?
C5 C61 1.539(9) . ?
C5 C72 1.548(4) . ?
C5 C81 1.551(5) . ?
C61 H61A 0.9800 . ?
C61 H61B 0.9800 . ?
C61 H61C 0.9800 . ?
C71 H71A 0.9800 . ?
C71 H71B 0.9800 . ?
C71 H71C 0.9800 . ?
C81 H81A 0.9800 . ?
C81 H81B 0.9800 . ?
C81 H81C 0.9800 . ?
C62 H62A 0.9800 . ?
C62 H62B 0.9800 . ?
C62 H62C 0.9800 . ?
C72 H72A 0.9800 . ?
C72 H72B 0.9800 . ?
C72 H72C 0.9800 . ?
C82 H82A 0.9800 . ?
C82 H82B 0.9800 . ?
C82 H82C 0.9800 . ?
C9 C12 1.476(10) 4_565 ?
C9 C12 1.476(10) . ?
C9 C11 1.525(9) 4_565 ?
C9 C11 1.525(9) . ?
C9 C10 1.541(10) . ?
C9 C10 1.541(10) 4_565 ?
C10 H10A 0.9800 . ?
C10 H10B 0.9800 . ?
C10 H10C 0.9800 . ?
C11 H11A 0.9800 . ?
C11 H11B 0.9800 . ?
C11 H11C 0.9800 . ?
C12 H12A 0.9800 . ?
C12 H12B 0.9800 . ?
C12 H12C 0.9800 . ?

loop_
_reflns_scale_group_code
_reflns_scale_meas_F
1 1.0
